data_9015850
loop_
_publ_author_name
'Lussier, A. J.'
'Abdu, Y.'
'Hawthorne, F. C.'
'Michaelis, V. K.'
'Aguiar, P. M.'
'Kroeker, S.'

_publ_section_title
;
 Oscillatory zoned liddicoatite from Anjanabonoina, central Madigascar.
 I. Crystal chemistry and structure by SREF and 11B and 27Al MAS NMR spectroscopy
 Sample: L25, ordered model
;
_journal_name_full 'The Canadian Mineralogist'
_journal_page_first 63
_journal_page_last 88
_journal_paper_doi 10.3749/canmin.49.1.63
_journal_volume 49
_journal_year 2011
_chemical_compound_source 'Anjanabonoina, central Madagascar'
_chemical_formula_sum 'Al7.14 B3 Ca0.61 F0.633 Fe0.12 H3.337 Li1.614 Mg0.057 Mn0.06 Na0.322 O30.337 Pb0.007 Si6 Ti0.006'
_chemical_name_mineral Fluor-liddicoatite
_space_group_IT_number 160
_symmetry_space_group_name_Hall 'R 3 -2"'
_symmetry_space_group_name_H-M 'R 3 m :H'
_cell_angle_alpha 90
_cell_angle_beta 90
_cell_angle_gamma 120
_cell_length_a 15.8438
_cell_length_b 15.8438
_cell_length_c 7.1043
_cell_formula_units_Z 3
_cell_volume 1544.439
_database_code_amcsd 0018444
_exptl_crystal_density_diffrn 3.066
_cod_original_cell_volume 1544.438
_cod_original_sg_symbol_H-M 'R 3 m'
_cod_original_formula_sum 'Ca.61 Na.322 Pb.007 Ti.006 Al7.14 Fe.12 Mg.057 Mn.06 Li1.614 Si6 B3 F.633 O30.337 H3.337'
_cod_database_code 9015850

loop_
_space_group_symop_operation_xyz
x,y,z
2/3+x,1/3+y,1/3+z
1/3+x,2/3+y,2/3+z
x,x-y,z
2/3+x,1/3+x-y,1/3+z
1/3+x,2/3+x-y,2/3+z
-y,-x,z
2/3-y,1/3-x,1/3+z
1/3-y,2/3-x,2/3+z
-x+y,y,z
2/3-x+y,1/3+y,1/3+z
1/3-x+y,2/3+y,2/3+z
-y,x-y,z
2/3-y,1/3+x-y,1/3+z
1/3-y,2/3+x-y,2/3+z
-x+y,-x,z
2/3-x+y,1/3-x,1/3+z
1/3-x+y,2/3-x,2/3+z

loop_
_atom_site_label
_atom_site_fract_x
_atom_site_fract_y
_atom_site_fract_z
_atom_site_occupancy
_atom_site_U_iso_or_equiv
CaX 0.00000 0.00000 0.76157 0.61000 0.01440
NaX 0.00000 0.00000 0.76157 0.32200 0.01440
PbX 0.00000 0.00000 0.76157 0.00700 0.01440
TiY 0.06196 0.93804 0.36551 0.00200 0.00980
AlY 0.06196 0.93804 0.36551 0.38000 0.00980
FeY 0.06196 0.93804 0.36551 0.04000 0.00980
MgY 0.06196 0.93804 0.36551 0.01900 0.00980
MnY 0.06196 0.93804 0.36551 0.02000 0.00980
LiY 0.06196 0.93804 0.36551 0.53800 0.00980
AlZ 0.25973 0.29684 0.38806 1.00000 0.00601
SiT 0.19018 0.19211 0.00000 1.00000 0.00480
B 0.89103 0.10897 0.54470 1.00000 0.00650
F(1o) 0.00000 0.00000 0.21210 0.63300 0.05260
O-H(1o) 0.00000 0.00000 0.21210 0.33700 0.05260
O(2o) 0.94003 0.05997 0.51960 1.00000 0.01570
O(3) 0.13475 0.86525 0.49000 1.00000 0.00980
O(4) 0.90785 0.09215 0.92550 1.00000 0.00800
O(5) 0.09202 0.90798 0.90400 1.00000 0.00790
O(6) 0.18627 0.19593 0.22362 1.00000 0.00680
O(7) 0.28533 0.28590 0.91835 1.00000 0.00620
O(8) 0.27008 0.20966 0.55791 1.00000 0.00750
H(3) 0.13160 0.86840 0.62300 1.00000 0.01500

loop_
_cod_related_entry_id
_cod_related_entry_database
_cod_related_entry_code
1 AMCSD 0018444
